data_4126227
loop_
_publ_author_name
'Sanzone, Jillian R.'
'Hu, Chunhua T.'
'Woerpel, K. A.'

_publ_section_title
;
 Uncatalyzed Carboboration of Seven-Membered-Ring trans-Alkenes: Formation
 of Air-Stable Trialkylboranes.
;
_journal_issue 25
_journal_name_full 'Journal of the American Chemical Society'
_journal_page_first 8404
_journal_page_last 8407
_journal_paper_doi 10.1021/jacs.7b03986
_journal_volume 139
_journal_year 2017
_chemical_formula_sum 'C26 H47 B O Si'
_chemical_formula_weight 414.53
_space_group_crystal_system monoclinic
_space_group_IT_number 14
_space_group_name_Hall '-P 2ybc'
_space_group_name_H-M_alt 'P 1 21/c 1'
_symmetry_space_group_name_Hall '-P 2ybc'
_symmetry_space_group_name_H-M 'P 1 21/c 1'
_atom_sites_solution_hydrogens geom
_audit_creation_method SHELXL-2014/7
_cell_angle_alpha 90
_cell_angle_beta 99.6603(5)
_cell_angle_gamma 90
_cell_formula_units_Z 4
_cell_length_a 10.3814(4)
_cell_length_b 8.5313(3)
_cell_length_c 30.7969(11)
_cell_measurement_reflns_used 9991
_cell_measurement_temperature 200(2)
_cell_measurement_theta_max 28.11
_cell_measurement_theta_min 2.21
_cell_volume 2688.91(17)
_computing_cell_refinement 'Bruker SAINT'
_computing_data_collection 'Bruker APEX2'
_computing_data_reduction 'Bruker SAINT'
_computing_structure_refinement 'SHELXL-2014/7 (Sheldrick, 2014)'
_computing_structure_solution 'SHELXT (Sheldrick 2014)'
_diffrn_ambient_temperature 200(2)
_diffrn_measured_fraction_theta_full 1.000
_diffrn_measured_fraction_theta_max 1.000
_diffrn_measurement_device_type 'Bruker APEX-II CCD'
_diffrn_measurement_method '\w scans'
_diffrn_radiation_monochromator graphite
_diffrn_radiation_source 'sealed tube'
_diffrn_radiation_type MoK\a
_diffrn_radiation_wavelength 0.71073
_diffrn_reflns_av_R_equivalents 0.0234
_diffrn_reflns_av_unetI/netI 0.0166
_diffrn_reflns_Laue_measured_fraction_full 1.000
_diffrn_reflns_Laue_measured_fraction_max 1.000
_diffrn_reflns_limit_h_max 13
_diffrn_reflns_limit_h_min -13
_diffrn_reflns_limit_k_max 11
_diffrn_reflns_limit_k_min -11
_diffrn_reflns_limit_l_max 41
_diffrn_reflns_limit_l_min -41
_diffrn_reflns_number 40783
_diffrn_reflns_point_group_measured_fraction_full 1.000
_diffrn_reflns_point_group_measured_fraction_max 1.000
_diffrn_reflns_theta_full 25.242
_diffrn_reflns_theta_max 28.285
_diffrn_reflns_theta_min 1.341
_exptl_absorpt_coefficient_mu 0.101
_exptl_absorpt_correction_T_max 0.7457
_exptl_absorpt_correction_T_min 0.7107
_exptl_absorpt_correction_type multi-scan
_exptl_absorpt_process_details SADABS
_exptl_crystal_colour colourless
_exptl_crystal_density_diffrn 1.024
_exptl_crystal_description block
_exptl_crystal_F_000 920
_exptl_crystal_size_max 0.460
_exptl_crystal_size_mid 0.340
_exptl_crystal_size_min 0.190
_refine_diff_density_max 0.309
_refine_diff_density_min -0.197
_refine_diff_density_rms 0.039
_refine_ls_extinction_method none
_refine_ls_goodness_of_fit_ref 1.067
_refine_ls_hydrogen_treatment constr
_refine_ls_matrix_type full
_refine_ls_number_parameters 297
_refine_ls_number_reflns 6670
_refine_ls_number_restraints 5
_refine_ls_restrained_S_all 1.068
_refine_ls_R_factor_all 0.0508
_refine_ls_R_factor_gt 0.0434
_refine_ls_shift/su_max 0.000
_refine_ls_shift/su_mean 0.000
_refine_ls_structure_factor_coef Fsqd
_refine_ls_weighting_details 'w=1/[\s^2^(Fo^2^)+(0.0715P)^2^+0.5152P] where P=(Fo^2^+2Fc^2^)/3'
_refine_ls_weighting_scheme calc
_refine_ls_wR_factor_gt 0.1230
_refine_ls_wR_factor_ref 0.1292
_reflns_Friedel_coverage 0.000
_reflns_number_gt 5673
_reflns_number_total 6670
_reflns_threshold_expression 'I > 2\s(I)'
_cod_data_source_file ja7b03986_si_002.cif
_cod_data_source_block 16kaw8h
_cod_depositor_comments 'Adding full bibliography for 4126227--4126228.cif.'
_cod_database_code 4126227
_shelx_shelxl_version_number 2014/7
_shelx_space_group_comment
;
The symmetry employed for this shelxl refinement is uniquely defined
by the following loop, which should always be used as a source of
symmetry information in preference to the above space-group names.
They are only intended as comments.
;
_shelx_estimated_absorpt_t_min 0.955
_shelx_estimated_absorpt_t_max 0.981

loop_
_space_group_symop_operation_xyz
'x, y, z'
'-x, y+1/2, -z+1/2'
'-x, -y, -z'
'x, -y-1/2, z-1/2'

loop_
_atom_site_label
_atom_site_type_symbol
_atom_site_fract_x
_atom_site_fract_y
_atom_site_fract_z
_atom_site_U_iso_or_equiv
_atom_site_adp_type
_atom_site_occupancy
_atom_site_site_symmetry_order
_atom_site_calc_flag
_atom_site_refinement_flags_posn
_atom_site_refinement_flags_adp
_atom_site_refinement_flags_occupancy
_atom_site_disorder_assembly
_atom_site_disorder_group
Si1 Si 0.27820(3) 0.47524(4) 0.35160(2) 0.02933(10) Uani 1 1 d . . . . .
O1 O 0.27679(7) 0.61848(10) 0.38733(3) 0.03248(18) Uani 1 1 d . . . . .
B1 B 0.68772(14) 0.81317(18) 0.38028(5) 0.0404(3) Uani 1 1 d . . . . .
C1 C 0.37596(10) 0.64940(13) 0.42449(4) 0.0294(2) Uani 1 1 d . . . . .
H1 H 0.4193 0.5482 0.4348 0.035 Uiso 1 1 calc R U . . .
C2 C 0.48004(11) 0.76185(14) 0.41189(4) 0.0334(2) Uani 1 1 d . . . . .
H2 H 0.4340 0.8482 0.3935 0.040 Uiso 1 1 calc R U . . .
C3 C 0.57890(11) 0.68421(14) 0.38550(4) 0.0329(2) Uani 1 1 d . . . . .
H3 H 0.6235 0.5974 0.4040 0.039 Uiso 1 1 calc R U . . .
C4 C 0.52728(11) 0.61509(15) 0.33908(4) 0.0350(3) Uani 1 1 d . . . . .
H4 H 0.4690 0.6950 0.3220 0.042 Uiso 1 1 calc R U . . .
C5 C 0.44876(11) 0.46136(14) 0.33950(4) 0.0348(2) Uani 1 1 d . . . . .
H5A H 0.4989 0.3905 0.3616 0.042 Uiso 1 1 calc R U . . .
H5B H 0.4444 0.4107 0.3104 0.042 Uiso 1 1 calc R U . . .
C6 C 0.30626(11) 0.71231(13) 0.46038(4) 0.0302(2) Uani 1 1 d . . . . .
C7 C 0.21273(12) 0.82931(15) 0.45093(4) 0.0364(3) Uani 1 1 d . . . . .
H7 H 0.1920 0.8693 0.4218 0.044 Uiso 1 1 calc R U . . .
C8 C 0.14936(13) 0.88820(17) 0.48356(5) 0.0452(3) Uani 1 1 d . . . . .
H8 H 0.0866 0.9694 0.4768 0.054 Uiso 1 1 calc R U . . .
C9 C 0.17725(14) 0.82915(18) 0.52593(5) 0.0463(3) Uani 1 1 d . . . . .
H9 H 0.1324 0.8682 0.5481 0.056 Uiso 1 1 calc R U . . .
C10 C 0.27001(17) 0.71383(18) 0.53580(5) 0.0517(4) Uani 1 1 d . . . . .
H10 H 0.2906 0.6744 0.5650 0.062 Uiso 1 1 calc R U . . .
C11 C 0.33370(15) 0.65497(17) 0.50300(4) 0.0451(3) Uani 1 1 d . . . . .
H11 H 0.3969 0.5743 0.5099 0.054 Uiso 1 1 calc R U . . .
C12 C 0.55846(14) 0.8347(2) 0.45390(5) 0.0527(4) Uani 1 1 d . . . . .
H12A H 0.6235 0.9076 0.4458 0.079 Uiso 1 1 calc R U . . .
H12B H 0.6028 0.7515 0.4727 0.079 Uiso 1 1 calc R U . . .
H12C H 0.4990 0.8913 0.4699 0.079 Uiso 1 1 calc R U . . .
C13 C 0.64413(14) 0.5864(2) 0.31493(5) 0.0508(4) Uani 1 1 d . . . . .
H13A H 0.7008 0.6804 0.3185 0.061 Uiso 1 1 calc R U . . .
H13B H 0.6960 0.4977 0.3294 0.061 Uiso 1 1 calc R U . . .
C14 C 0.6078(2) 0.5507(3) 0.26600(6) 0.0716(5) Uani 1 1 d . . . . .
H14A H 0.5519 0.6346 0.2515 0.107 Uiso 1 1 calc R U . . .
H14B H 0.5606 0.4508 0.2620 0.107 Uiso 1 1 calc R U . . .
H14C H 0.6873 0.5437 0.2529 0.107 Uiso 1 1 calc R U . . .
C15 C 0.83610(13) 0.79206(18) 0.40019(6) 0.0531(4) Uani 1 1 d . . . . .
H15A H 0.8866 0.8040 0.3758 0.064 Uiso 1 1 calc R U . . .
H15B H 0.8614 0.8799 0.4209 0.064 Uiso 1 1 calc R U . . .
C16 C 0.88050(15) 0.6414(2) 0.42423(8) 0.0726(5) Uani 1 1 d . . . . .
H16A H 0.8540 0.5518 0.4049 0.109 Uiso 1 1 calc R U . . .
H16B H 0.8404 0.6328 0.4507 0.109 Uiso 1 1 calc R U . . .
H16C H 0.9758 0.6422 0.4326 0.109 Uiso 1 1 calc R U . . .
C17 C 0.64182(16) 0.96912(19) 0.35501(7) 0.0594(4) Uani 1 1 d . . . . .
H17A H 0.5841 0.9390 0.3273 0.071 Uiso 1 1 calc R U . . .
H17B H 0.5869 1.0265 0.3731 0.071 Uiso 1 1 calc R U . . .
C18 C 0.7405(2) 1.0841(2) 0.34299(6) 0.0699(5) Uani 1 1 d . . . . .
H18A H 0.7948 1.0322 0.3241 0.105 Uiso 1 1 calc R U . . .
H18B H 0.7960 1.1218 0.3699 0.105 Uiso 1 1 calc R U . . .
H18C H 0.6947 1.1730 0.3272 0.105 Uiso 1 1 calc R U . . .
C19 C 0.15740(12) 0.54651(17) 0.30211(4) 0.0399(3) Uani 1 1 d D . . . .
C23 C 0.23428(12) 0.27930(15) 0.37553(4) 0.0385(3) Uani 1 1 d D . . . .
C20 C 0.2159(2) 0.6876(2) 0.28067(7) 0.0473(5) Uani 0.884(3) 1 d . . P A 1
H20A H 0.2930 0.6533 0.2687 0.071 Uiso 0.884(3) 1 calc R U P A 1
H20B H 0.2413 0.7691 0.3029 0.071 Uiso 0.884(3) 1 calc R U P A 1
H20C H 0.1506 0.7297 0.2568 0.071 Uiso 0.884(3) 1 calc R U P A 1
C21 C 0.1230(2) 0.4210(3) 0.26665(6) 0.0595(5) Uani 0.884(3) 1 d . . P A 1
H21A H 0.0673 0.4668 0.2409 0.089 Uiso 0.884(3) 1 calc R U P A 1
H21B H 0.0763 0.3350 0.2783 0.089 Uiso 0.884(3) 1 calc R U P A 1
H21C H 0.2034 0.3807 0.2580 0.089 Uiso 0.884(3) 1 calc R U P A 1
C22 C 0.03097(18) 0.6074(3) 0.31696(7) 0.0613(6) Uani 0.884(3) 1 d . . P A 1
H22A H -0.0282 0.6494 0.2915 0.092 Uiso 0.884(3) 1 calc R U P A 1
H22B H 0.0532 0.6904 0.3390 0.092 Uiso 0.884(3) 1 calc R U P A 1
H22C H -0.0121 0.5210 0.3299 0.092 Uiso 0.884(3) 1 calc R U P A 1
C24 C 0.2624(2) 0.1431(2) 0.34530(6) 0.0510(5) Uani 0.884(3) 1 d . . P A 1
H24A H 0.2054 0.1526 0.3166 0.077 Uiso 0.884(3) 1 calc R U P A 1
H24B H 0.2456 0.0429 0.3589 0.077 Uiso 0.884(3) 1 calc R U P A 1
H24C H 0.3539 0.1475 0.3412 0.077 Uiso 0.884(3) 1 calc R U P A 1
C25 C 0.09028(19) 0.2695(2) 0.38101(8) 0.0575(5) Uani 0.884(3) 1 d . . P A 1
H25A H 0.0345 0.2795 0.3521 0.086 Uiso 0.884(3) 1 calc R U P A 1
H25B H 0.0705 0.3544 0.4003 0.086 Uiso 0.884(3) 1 calc R U P A 1
H25C H 0.0739 0.1682 0.3941 0.086 Uiso 0.884(3) 1 calc R U P A 1
C26 C 0.3198(2) 0.2547(3) 0.42067(6) 0.0563(6) Uani 0.884(3) 1 d . . P A 1
H26A H 0.3039 0.1499 0.4317 0.084 Uiso 0.884(3) 1 calc R U P A 1
H26B H 0.2980 0.3338 0.4413 0.084 Uiso 0.884(3) 1 calc R U P A 1
H26C H 0.4120 0.2647 0.4178 0.084 Uiso 0.884(3) 1 calc R U P A 1
C20' C 0.1946(19) 0.7133(13) 0.2920(6) 0.0473(5) Uani 0.116(3) 1 d D . P A 2
H20D H 0.1447 0.7458 0.2636 0.071 Uiso 0.116(3) 1 calc R U P A 2
H20E H 0.2882 0.7179 0.2908 0.071 Uiso 0.116(3) 1 calc R U P A 2
H20F H 0.1749 0.7837 0.3152 0.071 Uiso 0.116(3) 1 calc R U P A 2
C21' C 0.1762(18) 0.437(2) 0.2629(5) 0.0595(5) Uani 0.116(3) 1 d D . P A 2
H21D H 0.1057 0.4560 0.2380 0.089 Uiso 0.116(3) 1 calc R U P A 2
H21E H 0.1742 0.3275 0.2721 0.089 Uiso 0.116(3) 1 calc R U P A 2
H21F H 0.2605 0.4599 0.2539 0.089 Uiso 0.116(3) 1 calc R U P A 2
C22' C 0.0162(15) 0.515(3) 0.3085(6) 0.0613(6) Uani 0.116(3) 1 d . . P A 2
H22D H -0.0443 0.5595 0.2838 0.092 Uiso 0.116(3) 1 calc R U P A 2
H22E H 0.0009 0.5627 0.3361 0.092 Uiso 0.116(3) 1 calc R U P A 2
H22F H 0.0019 0.4012 0.3097 0.092 Uiso 0.116(3) 1 calc R U P A 2
C24' C 0.1914(18) 0.1421(14) 0.3448(5) 0.0510(5) Uani 0.116(3) 1 d D . P A 2
H24D H 0.2506 0.1325 0.3233 0.077 Uiso 0.116(3) 1 calc R U P A 2
H24E H 0.1022 0.1603 0.3294 0.077 Uiso 0.116(3) 1 calc R U P A 2
H24F H 0.1940 0.0452 0.3621 0.077 Uiso 0.116(3) 1 calc R U P A 2
C25' C 0.1257(14) 0.3022(19) 0.4049(6) 0.0575(5) Uani 0.116(3) 1 d D . P A 2
H25D H 0.0492 0.3527 0.3874 0.086 Uiso 0.116(3) 1 calc R U P A 2
H25E H 0.1596 0.3684 0.4302 0.086 Uiso 0.116(3) 1 calc R U P A 2
H25F H 0.1004 0.1999 0.4152 0.086 Uiso 0.116(3) 1 calc R U P A 2
C26' C 0.3494(17) 0.223(3) 0.4110(6) 0.0563(6) Uani 0.116(3) 1 d D . P A 2
H26D H 0.4256 0.2007 0.3970 0.084 Uiso 0.116(3) 1 calc R U P A 2
H26E H 0.3237 0.1273 0.4250 0.084 Uiso 0.116(3) 1 calc R U P A 2
H26F H 0.3715 0.3047 0.4333 0.084 Uiso 0.116(3) 1 calc R U P A 2

loop_
_atom_site_aniso_label
_atom_site_aniso_U_11
_atom_site_aniso_U_22
_atom_site_aniso_U_33
_atom_site_aniso_U_23
_atom_site_aniso_U_13
_atom_site_aniso_U_12
Si1 0.02629(16) 0.03297(17) 0.02863(16) -0.00281(11) 0.00430(11) -0.00146(11)
O1 0.0273(4) 0.0378(4) 0.0321(4) -0.0064(3) 0.0044(3) 0.0009(3)
B1 0.0338(7) 0.0412(7) 0.0487(8) -0.0105(6) 0.0142(6) -0.0038(6)
C1 0.0267(5) 0.0312(5) 0.0301(5) -0.0036(4) 0.0040(4) 0.0004(4)
C2 0.0288(5) 0.0324(6) 0.0397(6) -0.0053(5) 0.0083(5) -0.0013(4)
C3 0.0261(5) 0.0341(6) 0.0393(6) -0.0037(5) 0.0077(4) 0.0000(4)
C4 0.0300(5) 0.0398(6) 0.0366(6) -0.0033(5) 0.0099(5) -0.0026(5)
C5 0.0311(5) 0.0363(6) 0.0378(6) -0.0073(5) 0.0083(5) -0.0009(5)
C6 0.0289(5) 0.0303(5) 0.0318(5) -0.0039(4) 0.0064(4) -0.0014(4)
C7 0.0361(6) 0.0387(6) 0.0352(6) 0.0001(5) 0.0084(5) 0.0045(5)
C8 0.0401(7) 0.0481(8) 0.0491(7) -0.0066(6) 0.0126(6) 0.0096(6)
C9 0.0507(8) 0.0506(8) 0.0416(7) -0.0112(6) 0.0197(6) -0.0010(6)
C10 0.0719(10) 0.0527(8) 0.0327(6) 0.0008(6) 0.0148(6) 0.0075(7)
C11 0.0554(8) 0.0444(7) 0.0355(6) 0.0015(5) 0.0076(6) 0.0145(6)
C12 0.0405(7) 0.0616(9) 0.0579(9) -0.0285(7) 0.0135(6) -0.0150(6)
C13 0.0423(7) 0.0649(9) 0.0508(8) -0.0122(7) 0.0238(6) -0.0109(7)
C14 0.0754(12) 0.0951(14) 0.0531(9) -0.0176(9) 0.0358(9) -0.0198(10)
C15 0.0313(6) 0.0488(8) 0.0802(11) -0.0143(7) 0.0117(7) -0.0061(6)
C16 0.0334(7) 0.0681(11) 0.1102(15) -0.0011(11) -0.0055(8) 0.0000(7)
C17 0.0491(8) 0.0479(8) 0.0834(12) 0.0075(8) 0.0176(8) -0.0060(7)
C18 0.0859(13) 0.0669(11) 0.0609(10) 0.0058(9) 0.0237(9) -0.0239(10)
C19 0.0331(6) 0.0511(8) 0.0336(6) 0.0011(5) 0.0002(5) -0.0018(5)
C23 0.0385(6) 0.0355(6) 0.0421(7) -0.0005(5) 0.0084(5) -0.0040(5)
C20 0.0498(10) 0.0497(9) 0.0396(11) 0.0068(7) -0.0005(7) 0.0037(7)
C21 0.0648(14) 0.0659(12) 0.0403(8) -0.0031(8) -0.0130(9) -0.0177(10)
C22 0.0364(8) 0.0879(17) 0.0587(11) 0.0180(11) 0.0051(7) 0.0165(10)
C24 0.0605(12) 0.0368(8) 0.0571(9) -0.0042(7) 0.0136(9) -0.0023(8)
C25 0.0476(10) 0.0543(10) 0.0749(14) 0.0091(10) 0.0223(9) -0.0090(8)
C26 0.0743(14) 0.0476(12) 0.0433(10) 0.0110(8) -0.0011(9) -0.0160(9)
C20' 0.0498(10) 0.0497(9) 0.0396(11) 0.0068(7) -0.0005(7) 0.0037(7)
C21' 0.0648(14) 0.0659(12) 0.0403(8) -0.0031(8) -0.0130(9) -0.0177(10)
C22' 0.0364(8) 0.0879(17) 0.0587(11) 0.0180(11) 0.0051(7) 0.0165(10)
C24' 0.0605(12) 0.0368(8) 0.0571(9) -0.0042(7) 0.0136(9) -0.0023(8)
C25' 0.0476(10) 0.0543(10) 0.0749(14) 0.0091(10) 0.0223(9) -0.0090(8)
C26' 0.0743(14) 0.0476(12) 0.0433(10) 0.0110(8) -0.0011(9) -0.0160(9)

loop_
_atom_type_symbol
_atom_type_description
_atom_type_scat_dispersion_real
_atom_type_scat_dispersion_imag
_atom_type_scat_source
C C 0.0033 0.0016 'International Tables Vol C Tables 4.2.6.8 and 6.1.1.4'
H H 0.0000 0.0000 'International Tables Vol C Tables 4.2.6.8 and 6.1.1.4'
B B 0.0013 0.0007 'International Tables Vol C Tables 4.2.6.8 and 6.1.1.4'
O O 0.0106 0.0060 'International Tables Vol C Tables 4.2.6.8 and 6.1.1.4'
Si Si 0.0817 0.0704 'International Tables Vol C Tables 4.2.6.8 and 6.1.1.4'

loop_
_geom_angle_atom_site_label_1
_geom_angle_atom_site_label_2
_geom_angle_atom_site_label_3
_geom_angle
O1 Si1 C5 107.13(5)
O1 Si1 C19 102.68(5)
C5 Si1 C19 112.25(6)
O1 Si1 C23 111.20(5)
C5 Si1 C23 108.41(6)
C19 Si1 C23 114.84(6)
C1 O1 Si1 125.88(7)
C15 B1 C17 119.06(13)
C15 B1 C3 122.93(13)
C17 B1 C3 117.99(12)
O1 C1 C6 106.33(8)
O1 C1 C2 110.74(9)
C6 C1 C2 113.77(9)
O1 C1 H1 108.6
C6 C1 H1 108.6
C2 C1 H1 108.6
C12 C2 C1 109.50(10)
C12 C2 C3 107.93(10)
C1 C2 C3 114.65(10)
C12 C2 H2 108.2
C1 C2 H2 108.2
C3 C2 H2 108.2
C4 C3 C2 118.97(9)
C4 C3 B1 107.91(10)
C2 C3 B1 107.28(10)
C4 C3 H3 107.4
C2 C3 H3 107.4
B1 C3 H3 107.4
C13 C4 C5 109.11(11)
C13 C4 C3 108.97(10)
C5 C4 C3 114.49(10)
C13 C4 H4 108.0
C5 C4 H4 108.0
C3 C4 H4 108.0
C4 C5 Si1 117.75(8)
C4 C5 H5A 107.9
Si1 C5 H5A 107.9
C4 C5 H5B 107.9
Si1 C5 H5B 107.9
H5A C5 H5B 107.2
C11 C6 C7 118.55(11)
C11 C6 C1 121.21(11)
C7 C6 C1 120.24(10)
C8 C7 C6 120.61(12)
C8 C7 H7 119.7
C6 C7 H7 119.7
C9 C8 C7 120.19(13)
C9 C8 H8 119.9
C7 C8 H8 119.9
C10 C9 C8 119.81(12)
C10 C9 H9 120.1
C8 C9 H9 120.1
C9 C10 C11 119.91(13)
C9 C10 H10 120.0
C11 C10 H10 120.0
C6 C11 C10 120.91(13)
C6 C11 H11 119.5
C10 C11 H11 119.5
C2 C12 H12A 109.5
C2 C12 H12B 109.5
H12A C12 H12B 109.5
C2 C12 H12C 109.5
H12A C12 H12C 109.5
H12B C12 H12C 109.5
C14 C13 C4 115.08(13)
C14 C13 H13A 108.5
C4 C13 H13A 108.5
C14 C13 H13B 108.5
C4 C13 H13B 108.5
H13A C13 H13B 107.5
C13 C14 H14A 109.5
C13 C14 H14B 109.5
H14A C14 H14B 109.5
C13 C14 H14C 109.5
H14A C14 H14C 109.5
H14B C14 H14C 109.5
C16 C15 B1 119.08(13)
C16 C15 H15A 107.5
B1 C15 H15A 107.5
C16 C15 H15B 107.5
B1 C15 H15B 107.5
H15A C15 H15B 107.0
C15 C16 H16A 109.5
C15 C16 H16B 109.5
H16A C16 H16B 109.5
C15 C16 H16C 109.5
H16A C16 H16C 109.5
H16B C16 H16C 109.5
C18 C17 B1 120.62(15)
C18 C17 H17A 107.2
B1 C17 H17A 107.2
C18 C17 H17B 107.2
B1 C17 H17B 107.2
H17A C17 H17B 106.8
C17 C18 H18A 109.5
C17 C18 H18B 109.5
H18A C18 H18B 109.5
C17 C18 H18C 109.5
H18A C18 H18C 109.5
H18B C18 H18C 109.5
C20' C19 C22' 118.2(11)
C21 C19 C20 107.55(13)
C21 C19 C22 109.76(15)
C20 C19 C22 106.14(14)
C20' C19 C21' 109.3(10)
C22' C19 C21' 103.8(10)
C20' C19 Si1 107.9(8)
C21 C19 Si1 113.06(12)
C22' C19 Si1 110.9(6)
C20 C19 Si1 109.73(10)
C22 C19 Si1 110.34(10)
C21' C19 Si1 106.1(7)
C26 C23 C25 108.63(15)
C26 C23 C24 107.70(14)
C25 C23 C24 108.09(14)
C24' C23 C26' 107.9(10)
C24' C23 C25' 106.8(9)
C26' C23 C25' 100.1(10)
C24' C23 Si1 119.7(6)
C26 C23 Si1 109.26(12)
C25 C23 Si1 112.94(11)
C24 C23 Si1 110.07(10)
C26' C23 Si1 109.7(9)
C25' C23 Si1 110.7(6)
C19 C20 H20A 109.5
C19 C20 H20B 109.5
H20A C20 H20B 109.5
C19 C20 H20C 109.5
H20A C20 H20C 109.5
H20B C20 H20C 109.5
C19 C21 H21A 109.5
C19 C21 H21B 109.5
H21A C21 H21B 109.5
C19 C21 H21C 109.5
H21A C21 H21C 109.5
H21B C21 H21C 109.5
C19 C22 H22A 109.5
C19 C22 H22B 109.5
H22A C22 H22B 109.5
C19 C22 H22C 109.5
H22A C22 H22C 109.5
H22B C22 H22C 109.5
C23 C24 H24A 109.5
C23 C24 H24B 109.5
H24A C24 H24B 109.5
C23 C24 H24C 109.5
H24A C24 H24C 109.5
H24B C24 H24C 109.5
C23 C25 H25A 109.5
C23 C25 H25B 109.5
H25A C25 H25B 109.5
C23 C25 H25C 109.5
H25A C25 H25C 109.5
H25B C25 H25C 109.5
C23 C26 H26A 109.5
C23 C26 H26B 109.5
H26A C26 H26B 109.5
C23 C26 H26C 109.5
H26A C26 H26C 109.5
H26B C26 H26C 109.5
C19 C20' H20D 109.5
C19 C20' H20E 109.5
H20D C20' H20E 109.5
C19 C20' H20F 109.5
H20D C20' H20F 109.5
H20E C20' H20F 109.5
C19 C21' H21D 109.5
C19 C21' H21E 109.5
H21D C21' H21E 109.5
C19 C21' H21F 109.5
H21D C21' H21F 109.5
H21E C21' H21F 109.5
C19 C22' H22D 109.5
C19 C22' H22E 109.5
H22D C22' H22E 109.5
C19 C22' H22F 109.5
H22D C22' H22F 109.5
H22E C22' H22F 109.5
C23 C24' H24D 109.5
C23 C24' H24E 109.5
H24D C24' H24E 109.5
C23 C24' H24F 109.5
H24D C24' H24F 109.5
H24E C24' H24F 109.5
C23 C25' H25D 109.5
C23 C25' H25E 109.5
H25D C25' H25E 109.5
C23 C25' H25F 109.5
H25D C25' H25F 109.5
H25E C25' H25F 109.5
C23 C26' H26D 109.5
C23 C26' H26E 109.5
H26D C26' H26E 109.5
C23 C26' H26F 109.5
H26D C26' H26F 109.5
H26E C26' H26F 109.5

loop_
_geom_bond_atom_site_label_1
_geom_bond_atom_site_label_2
_geom_bond_distance
Si1 O1 1.6462(8)
Si1 C5 1.8733(12)
Si1 C19 1.9036(13)
Si1 C23 1.9127(13)
O1 C1 1.4295(13)
B1 C15 1.570(2)
B1 C17 1.574(2)
B1 C3 1.6042(18)
C1 C6 1.5172(15)
C1 C2 1.5424(16)
C1 H1 1.0000
C2 C12 1.5393(17)
C2 C3 1.5596(16)
C2 H2 1.0000
C3 C4 1.5562(16)
C3 H3 1.0000
C4 C13 1.5451(17)
C4 C5 1.5454(17)
C4 H4 1.0000
C5 H5A 0.9900
C5 H5B 0.9900
C6 C11 1.3847(17)
C6 C7 1.3889(16)
C7 C8 1.3845(17)
C7 H7 0.9500
C8 C9 1.383(2)
C8 H8 0.9500
C9 C10 1.375(2)
C9 H9 0.9500
C10 C11 1.3908(19)
C10 H10 0.9500
C11 H11 0.9500
C12 H12A 0.9800
C12 H12B 0.9800
C12 H12C 0.9800
C13 C14 1.522(2)
C13 H13A 0.9900
C13 H13B 0.9900
C14 H14A 0.9800
C14 H14B 0.9800
C14 H14C 0.9800
C15 C16 1.516(3)
C15 H15A 0.9900
C15 H15B 0.9900
C16 H16A 0.9800
C16 H16B 0.9800
C16 H16C 0.9800
C17 C18 1.508(2)
C17 H17A 0.9900
C17 H17B 0.9900
C18 H18A 0.9800
C18 H18B 0.9800
C18 H18C 0.9800
C19 C20' 1.520(9)
C19 C21 1.528(2)
C19 C22' 1.535(17)
C19 C20 1.545(2)
C19 C22 1.550(2)
C19 C21' 1.564(9)
C23 C24' 1.524(8)
C23 C26 1.533(2)
C23 C25 1.535(2)
C23 C24 1.547(2)
C23 C26' 1.554(9)
C23 C25' 1.571(9)
C20 H20A 0.9800
C20 H20B 0.9800
C20 H20C 0.9800
C21 H21A 0.9800
C21 H21B 0.9800
C21 H21C 0.9800
C22 H22A 0.9800
C22 H22B 0.9800
C22 H22C 0.9800
C24 H24A 0.9800
C24 H24B 0.9800
C24 H24C 0.9800
C25 H25A 0.9800
C25 H25B 0.9800
C25 H25C 0.9800
C26 H26A 0.9800
C26 H26B 0.9800
C26 H26C 0.9800
C20' H20D 0.9800
C20' H20E 0.9800
C20' H20F 0.9800
C21' H21D 0.9800
C21' H21E 0.9800
C21' H21F 0.9800
C22' H22D 0.9800
C22' H22E 0.9800
C22' H22F 0.9800
C24' H24D 0.9800
C24' H24E 0.9800
C24' H24F 0.9800
C25' H25D 0.9800
C25' H25E 0.9800
C25' H25F 0.9800
C26' H26D 0.9800
C26' H26E 0.9800
C26' H26F 0.9800
